data_7251557
loop_
_publ_author_name
'Churakov, Andrei V.'
'Mel'nik, Elena A.'
'Egorov, Pavel A.'
'Mikhaylov, Alexey A.'
'Tripol'skaya, Tatiana A.'
'Lev, Ovadia'
'Prikhodchenko, Petr V.'

_publ_section_title
;
 Anion-directed architectures in amine halide peroxosolvates: role of
 H2O2/H2O competition in crystal engineering
;
_journal_issue 7
_journal_name_full CrystEngComm
_journal_page_first 1225
_journal_page_last 1237
_journal_paper_doi 10.1039/D5CE01038A
_journal_volume 28
_journal_year 2026
_chemical_formula_moiety 'C6 H14 N2, 0.712(H2 O), 0.288(H2 O2), 2(Cl)'
_chemical_formula_sum 'C6 H16 Cl2 N2 O1.29'
_chemical_formula_weight 207.71
_chemical_properties_physical Moisture-sensitive
_space_group_crystal_system monoclinic
_space_group_IT_number 15
_space_group_name_Hall '-C 2yc'
_space_group_name_H-M_alt 'C 1 2/c 1'
_atom_sites_solution_hydrogens mixed
_atom_sites_solution_primary direct
_atom_sites_solution_secondary difmap
_audit_creation_method SHELXL-2019/3
_audit_update_record
;
2025-09-20 deposited with the CCDC.	2025-12-30 downloaded from the CCDC.
;
_cell_angle_alpha 90
_cell_angle_beta 99.768(3)
_cell_angle_gamma 90
_cell_formula_units_Z 4
_cell_length_a 9.7389(8)
_cell_length_b 9.5339(8)
_cell_length_c 10.3448(9)
_cell_measurement_reflns_used 4029
_cell_measurement_temperature 150(2)
_cell_measurement_theta_max 30.413
_cell_measurement_theta_min 3.012
_cell_volume 946.59(14)
_computing_cell_refinement 'SAINT (Bruker, 2018)'
_computing_data_collection '<i>APEX3</i> (Bruker, 2018)'
_computing_data_reduction 'SAINT (Bruker, 2018)'
_computing_structure_refinement 'SHELXL-2019/2 (Sheldrick, 2019)'
_computing_structure_solution 'SHELXT 2014/5 (Sheldrick, 2014)'
_diffrn_ambient_temperature 150(2)
_diffrn_measured_fraction_theta_full 0.999
_diffrn_measured_fraction_theta_max 0.999
_diffrn_measurement_device_type 'Bruker SMART APEX II'
_diffrn_measurement_method \w
_diffrn_radiation_type MoK\a
_diffrn_radiation_wavelength 0.71073
_diffrn_reflns_av_R_equivalents 0.0372
_diffrn_reflns_av_unetI/netI 0.0263
_diffrn_reflns_Laue_measured_fraction_full 0.999
_diffrn_reflns_Laue_measured_fraction_max 0.999
_diffrn_reflns_limit_h_max 13
_diffrn_reflns_limit_h_min -13
_diffrn_reflns_limit_k_max 12
_diffrn_reflns_limit_k_min -12
_diffrn_reflns_limit_l_max 14
_diffrn_reflns_limit_l_min -14
_diffrn_reflns_number 7093
_diffrn_reflns_point_group_measured_fraction_full 0.999
_diffrn_reflns_point_group_measured_fraction_max 0.999
_diffrn_reflns_theta_full 25.242
_diffrn_reflns_theta_max 28.998
_diffrn_reflns_theta_min 3.012
_exptl_absorpt_coefficient_mu 0.641
_exptl_absorpt_correction_T_max 0.9281
_exptl_absorpt_correction_T_min 0.8374
_exptl_absorpt_correction_type multi-scan
_exptl_absorpt_process_details 'SADABS (Bruker, 2016)'
_exptl_crystal_colour colourless
_exptl_crystal_density_diffrn 1.457
_exptl_crystal_description prism
_exptl_crystal_F_000 441
_exptl_crystal_size_max 0.200
_exptl_crystal_size_mid 0.150
_exptl_crystal_size_min 0.100
_refine_diff_density_max 0.415
_refine_diff_density_min -0.204
_refine_diff_density_rms 0.051
_refine_ls_extinction_method none
_refine_ls_goodness_of_fit_ref 1.051
_refine_ls_hydrogen_treatment mixed
_refine_ls_matrix_type full
_refine_ls_number_parameters 72
_refine_ls_number_reflns 1260
_refine_ls_number_restraints 1
_refine_ls_restrained_S_all 1.051
_refine_ls_R_factor_all 0.0305
_refine_ls_R_factor_gt 0.0265
_refine_ls_shift/su_max 0.000
_refine_ls_shift/su_mean 0.000
_refine_ls_structure_factor_coef Fsqd
_refine_ls_weighting_details 'w=1/[\s^2^(Fo^2^)+(0.0249P)^2^+0.9321P] where P=(Fo^2^+2Fc^2^)/3'
_refine_ls_weighting_scheme calc
_refine_ls_wR_factor_gt 0.0638
_refine_ls_wR_factor_ref 0.0666
_reflns_Friedel_coverage 0.000
_reflns_number_gt 1140
_reflns_number_total 1260
_reflns_threshold_expression 'I > 2\s(I)'
_cod_data_source_file d5ce01038a2.cif
_cod_data_source_block a_CCDC6
_cod_depositor_comments 'Adding full bibliography for 7251547--7251557.cif.'
_cod_original_sg_symbol_H-M 'C 2/c'
_cod_database_code 7251557
_shelx_shelxl_version_number 2019/3
_shelx_space_group_comment
;
The symmetry employed for this shelxl refinement is uniquely defined
by the following loop, which should always be used as a source of
symmetry information in preference to the above space-group names.
They are only intended as comments.
;
_shelx_estimated_absorpt_t_min 0.883
_shelx_estimated_absorpt_t_max 0.939

loop_
_space_group_symop_operation_xyz
'x, y, z'
'-x, y, -z+1/2'
'x+1/2, y+1/2, z'
'-x+1/2, y+1/2, -z+1/2'
'-x, -y, -z'
'x, -y, z-1/2'
'-x+1/2, -y+1/2, -z'
'x+1/2, -y+1/2, z-1/2'

loop_
_atom_site_label
_atom_site_type_symbol
_atom_site_fract_x
_atom_site_fract_y
_atom_site_fract_z
_atom_site_U_iso_or_equiv
_atom_site_adp_type
_atom_site_occupancy
_atom_site_site_symmetry_order
_atom_site_calc_flag
_atom_site_refinement_flags_posn
_atom_site_refinement_flags_adp
_atom_site_refinement_flags_occupancy
_atom_site_disorder_assembly
_atom_site_disorder_group
Cl1 Cl 0.78860(3) 0.55921(3) 0.50664(3) 0.01978(11) Uani 1 1 d . . . . .
N1 N 0.58012(10) 0.68270(11) 0.66789(10) 0.0151(2) Uani 1 1 d . . . . .
H3 H 0.6413(17) 0.6812(18) 0.6086(16) 0.023(4) Uiso 1 1 d . . . . .
C1 C 0.64247(13) 0.76928(15) 0.78375(13) 0.0212(3) Uani 1 1 d . . . . .
H11 H 0.640404 0.869823 0.759576 0.025 Uiso 1 1 calc R U . . .
H12 H 0.740613 0.741467 0.813922 0.025 Uiso 1 1 calc R U . . .
C2 C 0.44343(12) 0.74470(14) 0.60660(13) 0.0184(3) Uani 1 1 d . . . . .
H21 H 0.393536 0.679844 0.539951 0.022 Uiso 1 1 calc R U . . .
H22 H 0.458494 0.834537 0.563083 0.022 Uiso 1 1 calc R U . . .
C3 C 0.55904(14) 0.53534(14) 0.70995(13) 0.0204(3) Uani 1 1 d . . . . .
H31 H 0.645678 0.499361 0.763768 0.024 Uiso 1 1 calc R U . . .
H32 H 0.534784 0.474091 0.632147 0.024 Uiso 1 1 calc R U . . .
O1 O 0.4759(7) 0.1950(9) 0.8132(6) 0.0406(19) Uani 0.288(11) 1 d D . P A 2
H1 H 0.534(8) 0.155(9) 0.866(8) 0.061 Uiso 0.288(11) 1 d D U P A 2
O2 O 0.500000 0.2217(3) 0.750000 0.0411(14) Uani 0.712(11) 2 d DS T P A 1
H2 H 0.537(5) 0.173(5) 0.810(4) 0.060(14) Uiso 0.712(11) 1 d D . P A 1

loop_
_atom_site_aniso_label
_atom_site_aniso_U_11
_atom_site_aniso_U_22
_atom_site_aniso_U_33
_atom_site_aniso_U_23
_atom_site_aniso_U_13
_atom_site_aniso_U_12
Cl1 0.01886(16) 0.01754(17) 0.02510(18) 0.00118(11) 0.00991(12) 0.00203(11)
N1 0.0131(5) 0.0164(5) 0.0172(5) -0.0003(4) 0.0069(4) 0.0006(4)
C1 0.0149(6) 0.0278(7) 0.0219(6) -0.0063(5) 0.0061(5) -0.0073(5)
C2 0.0165(5) 0.0219(7) 0.0175(6) 0.0047(5) 0.0047(4) 0.0039(5)
C3 0.0280(7) 0.0135(6) 0.0216(6) 0.0009(5) 0.0101(5) 0.0042(5)
O1 0.032(3) 0.068(4) 0.021(3) 0.005(2) 0.005(2) 0.026(2)
O2 0.0412(18) 0.0234(14) 0.052(4) 0.000 -0.012(2) 0.000

loop_
_atom_type_symbol
_atom_type_description
_atom_type_scat_dispersion_real
_atom_type_scat_dispersion_imag
_atom_type_scat_source
C C 0.0033 0.0016 'International Tables Vol C Tables 4.2.6.8 and 6.1.1.4'
H H 0.0000 0.0000 'International Tables Vol C Tables 4.2.6.8 and 6.1.1.4'
Cl Cl 0.1484 0.1585 'International Tables Vol C Tables 4.2.6.8 and 6.1.1.4'
N N 0.0061 0.0033 'International Tables Vol C Tables 4.2.6.8 and 6.1.1.4'
O O 0.0106 0.0060 'International Tables Vol C Tables 4.2.6.8 and 6.1.1.4'

loop_
_geom_angle_atom_site_label_1
_geom_angle_atom_site_label_2
_geom_angle_atom_site_label_3
_geom_angle
_geom_angle_site_symmetry_1
_geom_angle_site_symmetry_3
_geom_angle_publ_flag
C3 N1 C2 109.78(10) . . ?
C3 N1 C1 110.02(10) . . ?
C2 N1 C1 109.43(10) . . ?
C3 N1 H3 108.3(11) . . ?
C2 N1 H3 110.7(10) . . ?
C1 N1 H3 108.6(10) . . ?
N1 C1 C2 108.01(10) . 2_656 ?
N1 C1 H11 110.1 . . ?
C2 C1 H11 110.1 2_656 . ?
N1 C1 H12 110.1 . . ?
C2 C1 H12 110.1 2_656 . ?
H11 C1 H12 108.4 . . ?
N1 C2 C1 107.70(10) . 2_656 ?
N1 C2 H21 110.2 . . ?
C1 C2 H21 110.2 2_656 . ?
N1 C2 H22 110.2 . . ?
C1 C2 H22 110.2 2_656 . ?
H21 C2 H22 108.5 . . ?
N1 C3 C3 108.12(6) . 2_656 ?
N1 C3 H31 110.1 . . ?
C3 C3 H31 110.1 2_656 . ?
N1 C3 H32 110.1 . . ?
C3 C3 H32 110.1 2_656 . ?
H31 C3 H32 108.4 . . ?
O1 O1 H1 108(7) 2_656 . ?
H1 O1 H2 123(7) . 2_656 ?
H2 O2 H2 110(6) . 2_656 ?

loop_
_geom_bond_atom_site_label_1
_geom_bond_atom_site_label_2
_geom_bond_distance
_geom_bond_site_symmetry_2
_geom_bond_publ_flag
N1 C3 1.4952(16) . ?
N1 C2 1.4957(15) . ?
N1 C1 1.4965(17) . ?
N1 H3 0.925(17) . ?
C1 C2 1.5373(18) 2_656 ?
C1 H11 0.9900 . ?
C1 H12 0.9900 . ?
C2 H21 0.9900 . ?
C2 H22 0.9900 . ?
C3 C3 1.527(3) 2_656 ?
C3 H31 0.9900 . ?
C3 H32 0.9900 . ?
O1 O1 1.462(13) 2_656 ?
O1 H1 0.81(4) . ?
O1 H2 1.27(4) 2_656 ?
O2 H2 0.80(4) . ?
O2 H2 0.80(4) 2_656 ?

loop_
_geom_hbond_atom_site_label_D
_geom_hbond_atom_site_label_H
_geom_hbond_atom_site_label_A
_geom_hbond_distance_DH
_geom_hbond_distance_HA
_geom_hbond_distance_DA
_geom_hbond_angle_DHA
_geom_hbond_site_symmetry_A
_geom_hbond_publ_flag
N1 H3 Cl1 0.925(17) 2.244(17) 3.0726(11) 148.8(15) . yes
O1^b H1^b Cl1 0.81(4) 2.19(4) 2.993(6) 172(10) 4_646 yes
O2^a H2^a Cl1 0.80(4) 2.57(4) 3.3492(14) 165(5) 4_646 yes

loop_
_geom_torsion_atom_site_label_1
_geom_torsion_atom_site_label_2
_geom_torsion_atom_site_label_3
_geom_torsion_atom_site_label_4
_geom_torsion
_geom_torsion_site_symmetry_1
_geom_torsion_site_symmetry_2
_geom_torsion_site_symmetry_3
_geom_torsion_site_symmetry_4
_geom_torsion_publ_flag
C3 N1 C1 C2 -49.32(13) . . . 2_656 ?
C2 N1 C1 C2 71.38(12) . . . 2_656 ?
C3 N1 C2 C1 70.91(13) . . . 2_656 ?
C1 N1 C2 C1 -49.92(12) . . . 2_656 ?
C2 N1 C3 C3 -50.13(16) . . . 2_656 ?
C1 N1 C3 C3 70.34(16) . . . 2_656 ?
